data_4120657
loop_
_publ_author_name
'Adriaenssens, Louis'
'Gil-Ram\'irez, Guzm\'an'
'Frontera, Antonio'
'Qui\~nonero, David'
'Escudero-Ad\'an, Eduardo C'
'Ballester, Pablo'

_publ_section_title
;
 Thermodynamic Characterization of Halide-\p Interactions in Solution
 Using &quot;Two-Wall&quot; Aryl Extended Calix[4]pyrroles as Model
 System.
;
_journal_issue 8
_journal_name_full 'Journal of the American Chemical Society'
_journal_page_first 3208
_journal_paper_doi 10.1021/ja412098v
_journal_volume 136
_journal_year 2014
_chemical_formula_sum 'C16 H14 N4 O4'
_chemical_formula_weight 326.31
_chemical_name_systematic
;

 ?

;
_space_group_IT_number 14
_symmetry_cell_setting monoclinic
_symmetry_space_group_name_Hall '-P 2ybc'
_symmetry_space_group_name_H-M 'P 1 21/c 1'
_atom_sites_solution_hydrogens geom
_atom_sites_solution_primary direct
_atom_sites_solution_secondary difmap
_audit_creation_method SHELXL-97
_cell_angle_alpha 90.00
_cell_angle_beta 92.741(3)
_cell_angle_gamma 90.00
_cell_formula_units_Z 8
_cell_length_a 10.6399(6)
_cell_length_b 24.5713(13)
_cell_length_c 11.5358(6)
_cell_measurement_reflns_used 9581
_cell_measurement_temperature 100(2)
_cell_measurement_theta_max 36.27
_cell_measurement_theta_min 3.04
_cell_volume 3012.4(3)
_computing_cell_refinement 'Bruker-Nonius Apex v1.0-22 2002'
_computing_data_collection 'Bruker-Nonius Apex v1.0-22 2002'
_computing_data_reduction 'SAINT+ Version 7.06A Bruker-Nonius, 2004'
_computing_molecular_graphics 'Shelxtl Version 6.12 (Sheldrick, 2001)'
_computing_publication_material 'Shelxtl Version 6.12 (Sheldrick, 2001)'
_computing_structure_refinement 'Shelxtl Version 6.12 (Sheldrick, 2001)'
_computing_structure_solution 'Shelxtl Version 6.12 (Sheldrick, 2001)'
_diffrn_ambient_temperature 100(2)
_diffrn_detector_area_resol_mean 512
_diffrn_detector_type '4K CCD area detector APEX II'
_diffrn_measured_fraction_theta_full 0.977
_diffrn_measured_fraction_theta_max 0.818
_diffrn_measurement_device_type 'Kappa 4-axis goniometer bruker-nonius'
_diffrn_measurement_method
;
 Fullsphere data collection, phi and omega scans
;
_diffrn_measurement_specimen_support 'magnetic support whith 10 micron nylon fiber cryoloop'
_diffrn_radiation_monochromator 'Multilayer Montel 200 mirrors'
_diffrn_radiation_type MoK\a
_diffrn_radiation_wavelength 0.71073
_diffrn_reflns_av_R_equivalents 0.0423
_diffrn_reflns_av_sigmaI/netI 0.0568
_diffrn_reflns_limit_h_max 17
_diffrn_reflns_limit_h_min -9
_diffrn_reflns_limit_k_max 26
_diffrn_reflns_limit_k_min -40
_diffrn_reflns_limit_l_max 19
_diffrn_reflns_limit_l_min -17
_diffrn_reflns_number 23409
_diffrn_reflns_theta_full 25.242
_diffrn_reflns_theta_max 36.31
_diffrn_reflns_theta_min 3.04
_diffrn_source 'rotating anode X-ray tube'
_diffrn_source_current 70
_diffrn_source_power 50
_diffrn_source_size '3 mm x 0.3 mm fine focus'
_diffrn_source_type 'Bruker-Nonius FR 591'
_exptl_absorpt_coefficient_mu 0.107
_exptl_absorpt_correction_T_max 0.9915
_exptl_absorpt_correction_T_min 0.9687
_exptl_absorpt_correction_type empirical
_exptl_absorpt_process_details
; 
 SADABS Version 2.1 2003 Bruker-Nonius
 Blessing, Acta Cryst. (1995) A51 33-38
;
_exptl_crystal_colour yellow
_exptl_crystal_density_diffrn 1.439
_exptl_crystal_density_method 'not measured'
_exptl_crystal_description Block
_exptl_crystal_F_000 1360
_exptl_crystal_size_max 0.30
_exptl_crystal_size_mid 0.30
_exptl_crystal_size_min 0.08
_refine_diff_density_max 0.626
_refine_diff_density_min -0.334
_refine_diff_density_rms 0.076
_refine_ls_extinction_method none
_refine_ls_goodness_of_fit_ref 1.032
_refine_ls_hydrogen_treatment mixed
_refine_ls_matrix_type full
_refine_ls_number_parameters 470
_refine_ls_number_reflns 11934
_refine_ls_number_restraints 0
_refine_ls_restrained_S_all 1.032
_refine_ls_R_factor_all 0.0653
_refine_ls_R_factor_gt 0.0516
_refine_ls_shift/su_max 0.001
_refine_ls_shift/su_mean 0.000
_refine_ls_structure_factor_coef Fsqd
_refine_ls_weighting_details 'calc w=1/[\s^2^(Fo^2^)+(0.0831P)^2^+0.6119P] where P=(Fo^2^+2Fc^2^)/3'
_refine_ls_weighting_scheme calc
_refine_ls_wR_factor_gt 0.1384
_refine_ls_wR_factor_ref 0.1509
_reflns_number_gt 9555
_reflns_number_total 11934
_reflns_threshold_expression >2sigma(I)
_cod_data_source_file ja412098v_si_022.cif
_cod_data_source_block gg108_0m
_cod_depositor_comments
;
The following automatic conversions were performed:

'_symmetry_cell_setting' value 'Monoclinic' changed to 'monoclinic'
according to
/usr/data/users/saulius/automatic-downloads/current/ACS/lib/dictionaries/cif_core.dic
dictionary named 'cif_core.dic' version 2.4.2 from 2011-04-26.

Automatic conversion script
Id: cif_fix_values 2281 2013-09-26 08:29:07Z andrius 
;
_cod_original_sg_symbol_H-M P2(1)/c
_cod_database_code 4120657

loop_
_symmetry_equiv_pos_as_xyz
'x, y, z'
'-x, y+1/2, -z+1/2'
'-x, -y, -z'
'x, -y-1/2, z-1/2'

loop_
_atom_site_label
_atom_site_type_symbol
_atom_site_fract_x
_atom_site_fract_y
_atom_site_fract_z
_atom_site_U_iso_or_equiv
_atom_site_adp_type
_atom_site_occupancy
_atom_site_symmetry_multiplicity
_atom_site_calc_flag
_atom_site_refinement_flags
N1A N 0.89059(8) 0.02271(3) 0.09335(6) 0.01705(14) Uani 1 1 d .
O1A O 1.11126(8) 0.23521(3) -0.11068(6) 0.02403(16) Uani 1 1 d .
C1A C 0.88871(9) 0.07832(3) 0.09641(6) 0.01335(14) Uani 1 1 d .
O2A O 1.11928(8) 0.31391(3) -0.02625(6) 0.02341(15) Uani 1 1 d .
N2A N 0.73880(8) 0.09149(3) 0.29081(6) 0.01538(13) Uani 1 1 d .
H2NA H 0.6934(15) 0.0925(6) 0.2281(12) 0.023(3) Uiso 1 1 d .
C2A C 0.77511(11) 0.04912(4) -0.06216(7) 0.02177(18) Uani 1 1 d .
H2A1 H 0.7240 0.0488 -0.1320 0.026 Uiso 1 1 calc R
N3A N 1.08400(8) 0.26652(3) -0.03307(6) 0.01606(14) Uani 1 1 d .
O3A O 0.75727(8) 0.34129(3) 0.23157(6) 0.02451(15) Uani 1 1 d .
C3A C 0.81739(10) 0.09577(3) 0.00063(6) 0.01776(16) Uani 1 1 d .
H3A H 0.7997 0.1325 -0.0197 0.021 Uiso 1 1 calc R
N4A N 0.78668(8) 0.29710(3) 0.27267(6) 0.01679(14) Uani 1 1 d .
O4A O 0.75538(8) 0.28088(3) 0.36804(6) 0.02379(15) Uani 1 1 d .
C4A C 0.82202(10) 0.00469(4) -0.00306(7) 0.02078(18) Uani 1 1 d .
H1A1 H 0.8093 -0.0323 -0.0249 0.025 Uiso 1 1 calc R
C5A C 0.94396(8) 0.10954(3) 0.20016(6) 0.01249(13) Uani 1 1 d .
C6A C 0.93802(8) 0.17025(3) 0.17123(6) 0.01297(14) Uani 1 1 d .
C7A C 1.00681(9) 0.19079(3) 0.08070(6) 0.01395(14) Uani 1 1 d .
H7A H 1.0544 0.1670 0.0350 0.017 Uiso 1 1 calc R
C8A C 1.00510(8) 0.24599(3) 0.05823(6) 0.01355(14) Uani 1 1 d .
C9A C 0.93419(9) 0.28296(3) 0.11839(6) 0.01455(14) Uani 1 1 d .
H9A H 0.9334 0.3208 0.1012 0.017 Uiso 1 1 calc R
C10A C 0.86480(9) 0.26086(3) 0.20521(6) 0.01384(14) Uani 1 1 d .
C11A C 0.86613(9) 0.20617(3) 0.23400(6) 0.01392(14) Uani 1 1 d .
H11A H 0.8185 0.1933 0.2959 0.017 Uiso 1 1 calc R
C12A C 1.08260(9) 0.09398(3) 0.22866(7) 0.01581(15) Uani 1 1 d .
H12A H 1.1136 0.1136 0.2983 0.024 Uiso 1 1 calc R
H12B H 1.1336 0.1038 0.1633 0.024 Uiso 1 1 calc R
H12C H 1.0887 0.0547 0.2425 0.024 Uiso 1 1 calc R
C13A C 0.86646(8) 0.09731(3) 0.30364(6) 0.01269(14) Uani 1 1 d .
C14A C 0.89916(9) 0.09291(3) 0.42062(6) 0.01559(15) Uani 1 1 d .
H14A H 0.9817 0.0954 0.4554 0.019 Uiso 1 1 calc R
C15A C 0.78664(10) 0.08395(4) 0.47936(7) 0.01873(17) Uani 1 1 d .
H16A H 0.7802 0.0793 0.5606 0.022 Uiso 1 1 calc R
C16A C 0.68844(10) 0.08327(4) 0.39679(7) 0.01805(16) Uani 1 1 d .
H15A H 0.6020 0.0781 0.4107 0.022 Uiso 1 1 calc R
H1NA H 0.9318(17) -0.0012(6) 0.1457(13) 0.033(4) Uiso 1 1 d .
O1B O 0.28944(8) 0.29584(3) 0.62901(6) 0.02213(14) Uani 1 1 d .
C1B C 0.22923(9) 0.08315(3) 0.70081(6) 0.01467(14) Uani 1 1 d .
N1B N 0.17090(8) 0.04134(3) 0.63974(6) 0.01753(14) Uani 1 1 d .
H1B H 0.2086 0.0187 0.5936 0.021 Uiso 1 1 calc R
O2B O 0.35802(9) 0.33706(3) 0.78588(6) 0.02662(17) Uani 1 1 d .
N2B N 0.41521(9) 0.01827(3) 0.83134(6) 0.01850(15) Uani 1 1 d .
H2B H 0.3553 0.0273 0.8778 0.022 Uiso 1 1 calc R
C2B C 0.13848(10) 0.10869(3) 0.76227(7) 0.01808(16) Uani 1 1 d .
H2B1 H 0.1512 0.1390 0.8126 0.022 Uiso 1 1 calc R
O3B O 0.57188(9) 0.14904(3) 1.08643(6) 0.02692(16) Uani 1 1 d .
N3B N 0.33965(8) 0.29606(3) 0.72745(6) 0.01755(14) Uani 1 1 d .
C3B C 0.02179(10) 0.08149(4) 0.73674(8) 0.02140(18) Uani 1 1 d .
H3B1 H -0.0574 0.0903 0.7664 0.026 Uiso 1 1 calc R
O4B O 0.58501(8) 0.23677(3) 1.08584(6) 0.02460(15) Uani 1 1 d .
N4B N 0.55346(9) 0.19351(3) 1.04079(6) 0.01854(15) Uani 1 1 d .
C4B C 0.04614(10) 0.04027(4) 0.66128(8) 0.02047(17) Uani 1 1 d .
H4B1 H -0.0139 0.0151 0.6293 0.025 Uiso 1 1 calc R
C5B C 0.36796(9) 0.09483(3) 0.69020(6) 0.01387(14) Uani 1 1 d .
C6B C 0.39921(9) 0.14678(3) 0.75955(6) 0.01386(14) Uani 1 1 d .
C7B C 0.35626(9) 0.19673(3) 0.71541(7) 0.01501(15) Uani 1 1 d .
H7B H 0.3092(15) 0.1999(5) 0.6456(11) 0.022(3) Uiso 1 1 d .
C8B C 0.38247(9) 0.24393(3) 0.77723(7) 0.01515(15) Uani 1 1 d .
C9B C 0.44770(9) 0.24469(3) 0.88393(7) 0.01563(15) Uani 1 1 d .
H9B H 0.4670(15) 0.2776(6) 0.9261(11) 0.022(3) Uiso 1 1 d .
C10B C 0.48674(9) 0.19474(3) 0.92617(6) 0.01536(15) Uani 1 1 d .
C11B C 0.46572(9) 0.14619(3) 0.86688(6) 0.01552(15) Uani 1 1 d .
H11B H 0.5002(14) 0.1140(5) 0.8979(11) 0.019(3) Uiso 1 1 d .
C12B C 0.39578(11) 0.10465(3) 0.56121(7) 0.01984(18) Uani 1 1 d .
H121 H 0.4807(15) 0.1167(6) 0.5570(12) 0.023(3) Uiso 1 1 d .
H122 H 0.3366(15) 0.1303(6) 0.5240(11) 0.023(3) Uiso 1 1 d .
H123 H 0.3837(15) 0.0698(6) 0.5155(11) 0.023(3) Uiso 1 1 d .
C13B C 0.44439(9) 0.04618(3) 0.73269(6) 0.01465(14) Uani 1 1 d .
C14B C 0.54329(10) 0.01947(3) 0.68570(8) 0.01842(16) Uani 1 1 d .
H14B H 0.5851(15) 0.0307(6) 0.6168(12) 0.024(3) Uiso 1 1 d .
C15B C 0.57407(10) -0.02601(3) 0.75749(9) 0.02307(19) Uani 1 1 d .
H15B H 0.6386 -0.0519 0.7459 0.028 Uiso 1 1 calc R
C16B C 0.49370(10) -0.02565(3) 0.84621(8) 0.02226(19) Uani 1 1 d .
H16B H 0.4924 -0.0514 0.9076 0.027 Uiso 1 1 calc R

loop_
_atom_site_aniso_label
_atom_site_aniso_U_11
_atom_site_aniso_U_22
_atom_site_aniso_U_33
_atom_site_aniso_U_23
_atom_site_aniso_U_13
_atom_site_aniso_U_12
N1A 0.0208(4) 0.0125(2) 0.0181(3) -0.0027(2) 0.0035(3) -0.0019(2)
O1A 0.0313(5) 0.0223(3) 0.0195(2) -0.0011(2) 0.0114(3) 0.0012(3)
C1A 0.0160(4) 0.0110(2) 0.0132(2) -0.0016(2) 0.0030(2) -0.0018(2)
O2A 0.0271(4) 0.0151(2) 0.0287(3) 0.0045(2) 0.0086(3) -0.0034(2)
N2A 0.0146(4) 0.0179(3) 0.0138(2) -0.0018(2) 0.0019(2) -0.0021(2)
C2A 0.0253(5) 0.0255(4) 0.0145(3) -0.0034(3) 0.0021(3) -0.0105(3)
N3A 0.0161(4) 0.0158(3) 0.0165(2) 0.0027(2) 0.0037(2) 0.0009(2)
O3A 0.0289(4) 0.0136(2) 0.0317(3) 0.0016(2) 0.0083(3) 0.0060(2)
C3A 0.0207(4) 0.0185(3) 0.0141(3) 0.0002(2) 0.0001(3) -0.0042(3)
N4A 0.0165(4) 0.0137(3) 0.0205(3) -0.0025(2) 0.0048(3) 0.0001(2)
O4A 0.0305(4) 0.0200(3) 0.0219(3) -0.0013(2) 0.0124(3) 0.0028(3)
C4A 0.0248(5) 0.0191(3) 0.0190(3) -0.0071(3) 0.0069(3) -0.0079(3)
C5A 0.0141(4) 0.0106(2) 0.0129(2) -0.00083(19) 0.0022(2) -0.0009(2)
C6A 0.0142(4) 0.0111(3) 0.0138(2) -0.0009(2) 0.0023(2) -0.0008(2)
C7A 0.0155(4) 0.0121(3) 0.0146(3) -0.0009(2) 0.0031(2) -0.0005(2)
C8A 0.0142(4) 0.0128(3) 0.0139(2) 0.0008(2) 0.0027(2) -0.0014(2)
C9A 0.0153(4) 0.0120(3) 0.0166(3) 0.0000(2) 0.0027(3) -0.0005(2)
C10A 0.0142(4) 0.0115(3) 0.0161(3) -0.0021(2) 0.0032(3) 0.0006(2)
C11A 0.0148(4) 0.0123(3) 0.0149(3) -0.0011(2) 0.0032(2) -0.0010(2)
C12A 0.0134(4) 0.0152(3) 0.0189(3) 0.0000(2) 0.0021(3) 0.0002(3)
C13A 0.0142(4) 0.0113(2) 0.0127(2) -0.0009(2) 0.0020(2) -0.0016(2)
C14A 0.0174(4) 0.0163(3) 0.0130(2) -0.0004(2) 0.0005(3) -0.0034(3)
C15A 0.0220(5) 0.0212(3) 0.0133(3) -0.0018(2) 0.0043(3) -0.0059(3)
C16A 0.0167(4) 0.0210(3) 0.0169(3) -0.0037(2) 0.0053(3) -0.0037(3)
O1B 0.0240(4) 0.0179(3) 0.0242(3) 0.0036(2) -0.0026(3) 0.0031(2)
C1B 0.0163(4) 0.0124(3) 0.0154(3) 0.0000(2) 0.0020(3) -0.0001(2)
N1B 0.0201(4) 0.0145(3) 0.0179(3) -0.0013(2) 0.0000(3) 0.0001(2)
O2B 0.0352(5) 0.0126(2) 0.0318(3) -0.0027(2) -0.0016(3) 0.0022(3)
N2B 0.0214(4) 0.0143(3) 0.0199(3) 0.0031(2) 0.0014(3) 0.0000(2)
C2B 0.0180(4) 0.0142(3) 0.0225(3) 0.0003(2) 0.0066(3) 0.0014(3)
O3B 0.0351(5) 0.0230(3) 0.0220(3) 0.0038(2) -0.0061(3) 0.0043(3)
N3B 0.0177(4) 0.0124(2) 0.0227(3) 0.0019(2) 0.0025(3) 0.0017(2)
C3B 0.0160(5) 0.0187(3) 0.0299(4) 0.0055(3) 0.0049(3) 0.0024(3)
O4B 0.0278(4) 0.0231(3) 0.0225(3) -0.0072(2) -0.0031(3) -0.0006(3)
N4B 0.0191(4) 0.0197(3) 0.0167(3) -0.0015(2) 0.0004(3) 0.0018(3)
C4B 0.0189(4) 0.0180(3) 0.0241(3) 0.0048(3) -0.0025(3) -0.0027(3)
C5B 0.0165(4) 0.0116(3) 0.0138(2) -0.0003(2) 0.0032(2) 0.0011(2)
C6B 0.0155(4) 0.0113(3) 0.0150(3) 0.0001(2) 0.0032(3) 0.0009(2)
C7B 0.0167(4) 0.0122(3) 0.0163(3) 0.0005(2) 0.0014(3) 0.0003(2)
C8B 0.0166(4) 0.0106(3) 0.0183(3) 0.0012(2) 0.0025(3) 0.0014(2)
C9B 0.0163(4) 0.0128(3) 0.0180(3) -0.0011(2) 0.0024(3) 0.0001(3)
C10B 0.0165(4) 0.0147(3) 0.0149(3) -0.0006(2) 0.0010(3) 0.0014(3)
C11B 0.0181(4) 0.0129(3) 0.0157(3) 0.0006(2) 0.0021(3) 0.0016(3)
C12B 0.0275(5) 0.0175(3) 0.0151(3) 0.0009(2) 0.0074(3) 0.0024(3)
C13B 0.0165(4) 0.0112(3) 0.0164(3) -0.0006(2) 0.0027(3) 0.0001(2)
C14B 0.0164(4) 0.0149(3) 0.0240(3) -0.0045(2) 0.0013(3) 0.0014(3)
C15B 0.0204(5) 0.0141(3) 0.0339(4) -0.0052(3) -0.0078(4) 0.0037(3)
C16B 0.0255(5) 0.0117(3) 0.0286(4) 0.0022(3) -0.0081(3) -0.0006(3)

loop_
_atom_type_symbol
_atom_type_description
_atom_type_scat_dispersion_real
_atom_type_scat_dispersion_imag
_atom_type_scat_source
C C 0.0033 0.0016 'International Tables Vol C Tables 4.2.6.8 and 6.1.1.4'
H H 0.0000 0.0000 'International Tables Vol C Tables 4.2.6.8 and 6.1.1.4'
N N 0.0061 0.0033 'International Tables Vol C Tables 4.2.6.8 and 6.1.1.4'
O O 0.0106 0.0060 'International Tables Vol C Tables 4.2.6.8 and 6.1.1.4'

loop_
_geom_angle_atom_site_label_1
_geom_angle_atom_site_label_2
_geom_angle_atom_site_label_3
_geom_angle
C1A N1A C4A 109.59(7)
N1A C1A C3A 107.36(7)
N1A C1A C5A 121.36(7)
C3A C1A C5A 130.77(7)
C13A N2A C16A 110.30(7)
C4A C2A C3A 106.93(7)
O2A N3A O1A 124.12(8)
O2A N3A C8A 117.70(7)
O1A N3A C8A 118.18(7)
C1A C3A C2A 107.89(7)
O3A N4A O4A 124.07(8)
O3A N4A C10A 118.40(7)
O4A N4A C10A 117.52(7)
C2A C4A N1A 108.24(7)
C13A C5A C1A 108.47(7)
C13A C5A C6A 110.34(6)
C1A C5A C6A 108.11(6)
C13A C5A C12A 109.51(6)
C1A C5A C12A 111.91(7)
C6A C5A C12A 108.49(7)
C11A C6A C7A 118.66(7)
C11A C6A C5A 121.50(7)
C7A C6A C5A 119.84(7)
C8A C7A C6A 119.48(7)
C7A C8A C9A 123.49(8)
C7A C8A N3A 118.00(7)
C9A C8A N3A 118.51(7)
C10A C9A C8A 115.26(7)
C9A C10A C11A 123.73(8)
C9A C10A N4A 118.77(7)
C11A C10A N4A 117.49(7)
C10A C11A C6A 119.33(8)
N2A C13A C14A 107.47(7)
N2A C13A C5A 120.77(6)
C14A C13A C5A 131.67(8)
C13A C14A C15A 107.42(8)
C16A C15A C14A 107.47(7)
N2A C16A C15A 107.34(9)
C2B C1B N1B 107.07(8)
C2B C1B C5B 131.75(7)
N1B C1B C5B 121.16(7)
C4B N1B C1B 109.91(8)
C16B N2B C13B 109.61(8)
C1B C2B C3B 107.75(8)
O2B N3B O1B 124.25(7)
O2B N3B C8B 117.71(7)
O1B N3B C8B 118.02(7)
C4B C3B C2B 106.76(9)
O4B N4B O3B 123.90(7)
O4B N4B C10B 118.35(7)
O3B N4B C10B 117.73(7)
N1B C4B C3B 108.51(8)
C13B C5B C1B 109.55(7)
C13B C5B C6B 112.85(6)
C1B C5B C6B 107.65(7)
C13B C5B C12B 108.03(7)
C1B C5B C12B 109.80(7)
C6B C5B C12B 108.94(6)
C11B C6B C7B 118.38(7)
C11B C6B C5B 122.80(7)
C7B C6B C5B 118.80(6)
C8B C7B C6B 119.62(7)
C7B C8B C9B 123.38(7)
C7B C8B N3B 118.63(7)
C9B C8B N3B 117.99(7)
C10B C9B C8B 115.63(7)
C9B C10B C11B 123.56(7)
C9B C10B N4B 117.44(7)
C11B C10B N4B 119.00(7)
C10B C11B C6B 119.40(7)
C14B C13B N2B 107.18(7)
C14B C13B C5B 131.25(8)
N2B C13B C5B 121.47(8)
C13B C14B C15B 107.80(8)
C16B C15B C14B 107.28(8)
C15B C16B N2B 108.12(8)

loop_
_geom_bond_atom_site_label_1
_geom_bond_atom_site_label_2
_geom_bond_distance
N1A C1A 1.3670(10)
N1A C4A 1.3740(11)
O1A N3A 1.2257(10)
C1A C3A 1.3784(11)
C1A C5A 1.5163(10)
O2A N3A 1.2249(10)
N2A C13A 1.3668(12)
N2A C16A 1.3731(11)
C2A C4A 1.3687(14)
C2A C3A 1.4176(12)
N3A C8A 1.4673(11)
O3A N4A 1.2197(9)
N4A O4A 1.2309(10)
N4A C10A 1.4668(11)
C5A C13A 1.5132(12)
C5A C6A 1.5293(10)
C5A C12A 1.5440(12)
C6A C11A 1.3933(11)
C6A C7A 1.3979(12)
C7A C8A 1.3808(10)
C8A C9A 1.3878(12)
C9A C10A 1.3834(12)
C10A C11A 1.3841(10)
C13A C14A 1.3816(10)
C14A C15A 1.4207(14)
C15A C16A 1.3798(13)
O1B N3B 1.2317(10)
C1B C2B 1.3763(13)
C1B N1B 1.3767(10)
C1B C5B 1.5144(13)
N1B C4B 1.3624(14)
O2B N3B 1.2224(10)
N2B C16B 1.3703(12)
N2B C13B 1.3769(11)
C2B C3B 1.4283(14)
O3B N4B 1.2248(10)
N3B C8B 1.4675(10)
C3B C4B 1.3683(14)
O4B N4B 1.2232(10)
N4B C10B 1.4709(11)
C5B C13B 1.5141(11)
C5B C6B 1.5344(10)
C5B C12B 1.5498(11)
C6B C11B 1.3965(11)
C6B C7B 1.3972(11)
C7B C8B 1.3828(11)
C8B C9B 1.3839(11)
C9B C10B 1.3772(11)
C10B C11B 1.3879(11)
C13B C14B 1.3735(13)
C14B C15B 1.4197(12)
C15B C16B 1.3648(16)

loop_
_geom_torsion_atom_site_label_1
_geom_torsion_atom_site_label_2
_geom_torsion_atom_site_label_3
_geom_torsion_atom_site_label_4
_geom_torsion
C4A N1A C1A C3A 0.23(11)
C4A N1A C1A C5A 172.92(8)
N1A C1A C3A C2A -0.07(11)
C5A C1A C3A C2A -171.82(9)
C4A C2A C3A C1A -0.12(12)
C3A C2A C4A N1A 0.26(12)
C1A N1A C4A C2A -0.31(12)
N1A C1A C5A C13A -65.65(11)
C3A C1A C5A C13A 105.12(10)
N1A C1A C5A C6A 174.69(8)
C3A C1A C5A C6A -14.54(13)
N1A C1A C5A C12A 55.27(11)
C3A C1A C5A C12A -133.96(10)
C13A C5A C6A C11A -1.59(10)
C1A C5A C6A C11A 116.89(8)
C12A C5A C6A C11A -121.55(8)
C13A C5A C6A C7A 177.77(7)
C1A C5A C6A C7A -63.76(10)
C12A C5A C6A C7A 57.80(9)
C11A C6A C7A C8A 2.05(12)
C5A C6A C7A C8A -177.32(7)
C6A C7A C8A C9A -2.50(13)
C6A C7A C8A N3A 176.60(7)
O2A N3A C8A C7A -153.95(8)
O1A N3A C8A C7A 25.51(12)
O2A N3A C8A C9A 25.20(11)
O1A N3A C8A C9A -155.34(8)
C7A C8A C9A C10A 0.75(12)
N3A C8A C9A C10A -178.34(7)
C8A C9A C10A C11A 1.44(12)
C8A C9A C10A N4A -179.69(7)
O3A N4A C10A C9A 20.11(12)
O4A N4A C10A C9A -159.54(8)
O3A N4A C10A C11A -160.95(8)
O4A N4A C10A C11A 19.40(12)
C9A C10A C11A C6A -1.82(13)
N4A C10A C11A C6A 179.29(7)
C7A C6A C11A C10A 0.00(12)
C5A C6A C11A C10A 179.36(7)
C16A N2A C13A C14A -0.20(9)
C16A N2A C13A C5A -177.04(7)
C1A C5A C13A N2A -37.54(9)
C6A C5A C13A N2A 80.72(9)
C12A C5A C13A N2A -159.93(7)
C1A C5A C13A C14A 146.49(8)
C6A C5A C13A C14A -95.25(10)
C12A C5A C13A C14A 24.09(11)
N2A C13A C14A C15A 0.22(9)
C5A C13A C14A C15A 176.59(8)
C13A C14A C15A C16A -0.17(10)
C13A N2A C16A C15A 0.09(10)
C14A C15A C16A N2A 0.05(10)
C2B C1B N1B C4B 0.18(9)
C5B C1B N1B C4B -178.16(7)
N1B C1B C2B C3B -0.31(9)
C5B C1B C2B C3B 177.78(8)
C1B C2B C3B C4B 0.33(10)
C1B N1B C4B C3B 0.03(10)
C2B C3B C4B N1B -0.22(10)
C2B C1B C5B C13B 119.81(9)
N1B C1B C5B C13B -62.32(9)
C2B C1B C5B C6B -3.24(11)
N1B C1B C5B C6B 174.63(6)
C2B C1B C5B C12B -121.70(9)
N1B C1B C5B C12B 56.17(9)
C13B C5B C6B C11B -15.32(12)
C1B C5B C6B C11B 105.69(9)
C12B C5B C6B C11B -135.29(9)
C13B C5B C6B C7B 166.64(8)
C1B C5B C6B C7B -72.35(9)
C12B C5B C6B C7B 46.67(11)
C11B C6B C7B C8B 1.26(14)
C5B C6B C7B C8B 179.38(8)
C6B C7B C8B C9B -1.55(15)
C6B C7B C8B N3B 178.18(8)
O2B N3B C8B C7B 176.37(9)
O1B N3B C8B C7B -4.76(13)
O2B N3B C8B C9B -3.88(13)
O1B N3B C8B C9B 174.99(9)
C7B C8B C9B C10B 0.33(14)
N3B C8B C9B C10B -179.41(8)
C8B C9B C10B C11B 1.20(14)
C8B C9B C10B N4B -178.39(8)
O4B N4B C10B C9B -9.20(14)
O3B N4B C10B C9B 169.40(9)
O4B N4B C10B C11B 171.19(9)
O3B N4B C10B C11B -10.21(14)
C9B C10B C11B C6B -1.46(15)
N4B C10B C11B C6B 178.12(9)
C7B C6B C11B C10B 0.17(14)
C5B C6B C11B C10B -177.88(8)
C16B N2B C13B C14B -0.43(10)
C16B N2B C13B C5B 176.30(7)
C1B C5B C13B C14B 133.62(9)
C6B C5B C13B C14B -106.46(10)
C12B C5B C13B C14B 14.04(12)
C1B C5B C13B N2B -42.23(10)
C6B C5B C13B N2B 77.70(10)
C12B C5B C13B N2B -161.81(8)
N2B C13B C14B C15B 0.40(10)
C5B C13B C14B C15B -175.89(8)
C13B C14B C15B C16B -0.23(10)
C14B C15B C16B N2B -0.04(10)
C13B N2B C16B C15B 0.29(10)
